data_2310714
loop_
_publ_author_name
'Weirich, T. E.'

_publ_section_title
;
 First-principles calculations as a tool for structure validation in
 electron crystallography
;
_journal_issue 1
_journal_name_full 'Acta Crystallographica Section A'
_journal_page_first 75
_journal_page_last 81
_journal_paper_doi 10.1107/S0108767303025042
_journal_volume 60
_journal_year 2004
_chemical_formula_sum 'Se4 Ti11'
_chemical_name_systematic 'Ti11 Se4'
_space_group_IT_number 12
_symmetry_space_group_name_Hall '-C 2y'
_symmetry_space_group_name_H-M 'C 1 2/m 1'
_cell_angle_alpha 90
_cell_angle_beta 117.9
_cell_angle_gamma 90
_cell_formula_units_Z 6
_cell_length_a 25.51
_cell_length_b 3.43
_cell_length_c 19.19
_cell_volume 1483.941
_citation_journal_id_ASTM ACACEQ
_cod_data_source_file Weirich_ACACEQ_2004_1199.cif
_cod_data_source_block Se4Ti11
_cod_database_code 2310714

loop_
_symmetry_equiv_pos_as_xyz
x,y,z
-x,y,-z
-x,-y,-z
x,-y,z
x+1/2,y+1/2,z
-x+1/2,y+1/2,-z
-x+1/2,-y+1/2,-z
x+1/2,-y+1/2,z

loop_
_atom_site_label
_atom_site_type_symbol
_atom_site_fract_x
_atom_site_fract_y
_atom_site_fract_z
_atom_site_occupancy
_atom_site_U_iso_or_equiv
Ti12 Ti 0.2893 0 0.6546 1 0.0
Se5 Se 0.4106 0 0.7187 1 0.0
Se2 Se 0.1911 0.5 0.8159 1 0.0
Ti3 Ti 0.2109 0 0.9295 1 0.0
Ti2 Ti 0.0837 0 0.9375 1 0.0
Ti1 Ti 0 0 0 1 0.0
Ti16 Ti 0.4761 0.5 0.5682 1 0.0
Se6 Se 0.3911 0 0.532 1 0.0
Ti13 Ti 0.3558 0.5 0.6036 1 0.0
Se3 Se 0.3035 0 0.7985 1 0.0
Ti8 Ti 0.3817 0.5 0.7999 1 0.0
Se1 Se 0.1696 0.5 0.9915 1 0.0
Ti6 Ti 0.4872 0 0.874 1 0.0
Ti7 Ti 0.0986 0.5 0.8349 1 0.0
Ti9 Ti 0.4974 0.5 0.7528 1 0.0
Se4 Se 0.0316 0.5 0.6803 1 0.0
Ti17 Ti 0.2296 0.5 0.5345 1 0.0
Ti14 Ti 0.1599 0 0.582 1 0.0
Ti11 Ti 0.2219 0.5 0.707 1 0.0
Ti4 Ti 0.3009 0.5 0.8996 1 0.0
Ti5 Ti 0.4026 0 0.9346 1 0.0
Ti15 Ti 0.0674 0.5 0.5708 1 0.0
Ti10 Ti 0.1177 0 0.712 1 0.0
